data_4500014
loop_
_publ_author_name
'Duong, Adam'
'Maris, Thierry'
'Wuest,James D'

_publ_section_title
;
 Structural Similarity of Hydrogen-Bonded Networks in Crystals of Isomeric
 Pyridyl-Substituted Diaminotriazines
;
_journal_name_full 'Cryst. Growth & Design'
_journal_page_first 287
_journal_page_last 294
_journal_paper_doi 10.1021/cg101290r
_journal_volume 11
_journal_year 2011
_chemical_compound_source 'Synthesized by the authors. See text'
_chemical_formula_moiety '2(C8 H8 N6), C H4 O'
_chemical_formula_sum 'C17 H20 N12 O'
_chemical_formula_weight 408.45
_chemical_name_systematic
; 
 ? 
;
_space_group_IT_number 2
_symmetry_cell_setting triclinic
_symmetry_space_group_name_Hall '-P 1'
_symmetry_space_group_name_H-M 'P -1'
_atom_sites_solution_hydrogens geom
_atom_sites_solution_primary direct
_atom_sites_solution_secondary difmap
_audit_creation_method SHELXL-97
_cell_angle_alpha 75.928(4)
_cell_angle_beta 87.136(4)
_cell_angle_gamma 70.451(4)
_cell_formula_units_Z 2
_cell_length_a 8.4261(6)
_cell_length_b 10.1297(7)
_cell_length_c 12.2194(10)
_cell_measurement_reflns_used 3291
_cell_measurement_temperature 100
_cell_measurement_theta_max 41.77
_cell_measurement_theta_min 4.77
_cell_volume 952.79(13)
_computing_cell_refinement 'SAINT V7.23A(Bruker AXS, )'
_computing_data_collection 'APEX2  (Bruker AXS, 1)'
_computing_data_reduction 'SAINT V7.23A(Bruker AXS, )'
_computing_molecular_graphics 'SHELXTL v6.12 (Bruker AXS, 2001)'
_computing_publication_material 'UdMX (Maris, 2004)'
_computing_structure_refinement 'SHELXL97 (Sheldrick, 2008)'
_computing_structure_solution 'SHELXS97 (Sheldrick, 2008)'
_diffrn_ambient_temperature 100
_diffrn_detector_area_resol_mean 8.3
_diffrn_measured_fraction_theta_full 0.970
_diffrn_measured_fraction_theta_max 0.970
_diffrn_measurement_device_type 'Bruker Microstar'
_diffrn_measurement_method \w
_diffrn_radiation_monochromator 'Helios optics'
_diffrn_radiation_source 'Rotating Anode'
_diffrn_radiation_type CuK\a
_diffrn_radiation_wavelength 1.54178
_diffrn_reflns_av_R_equivalents 0.050
_diffrn_reflns_av_sigmaI/netI 0.0406
_diffrn_reflns_limit_h_max 9
_diffrn_reflns_limit_h_min -9
_diffrn_reflns_limit_k_max 11
_diffrn_reflns_limit_k_min -10
_diffrn_reflns_limit_l_max 13
_diffrn_reflns_limit_l_min -13
_diffrn_reflns_number 4643
_diffrn_reflns_theta_full 66.66
_diffrn_reflns_theta_max 66.66
_diffrn_reflns_theta_min 3.73
_exptl_absorpt_coefficient_mu 0.823
_exptl_absorpt_correction_T_max 0.9440
_exptl_absorpt_correction_T_min 0.9052
_exptl_absorpt_correction_type multi-scan
_exptl_absorpt_process_details 'Sadabs (Sheldrick, 1996)'
_exptl_crystal_colour Colorless
_exptl_crystal_density_diffrn 1.424
_exptl_crystal_density_method 'not measured'
_exptl_crystal_description block
_exptl_crystal_F_000 428
_exptl_crystal_size_max 0.12
_exptl_crystal_size_mid 0.08
_exptl_crystal_size_min 0.07
_refine_diff_density_max 0.257
_refine_diff_density_min -0.277
_refine_diff_density_rms 0.055
_refine_ls_extinction_method none
_refine_ls_goodness_of_fit_ref 1.078
_refine_ls_hydrogen_treatment constr
_refine_ls_matrix_type full
_refine_ls_number_parameters 273
_refine_ls_number_reflns 3252
_refine_ls_number_restraints 0
_refine_ls_restrained_S_all 1.078
_refine_ls_R_factor_all 0.0523
_refine_ls_R_factor_gt 0.0453
_refine_ls_shift/su_max 0.000
_refine_ls_shift/su_mean 0.000
_refine_ls_structure_factor_coef Fsqd
_refine_ls_weighting_details 'calc w=1/[\s^2^(Fo^2^)+(0.0926P)^2^+0.0613P] where P=(Fo^2^+2Fc^2^)/3'
_refine_ls_weighting_scheme calc
_refine_ls_wR_factor_gt 0.1339
_refine_ls_wR_factor_ref 0.1387
_reflns_number_gt 2764
_reflns_number_total 3252
_reflns_threshold_expression I>2\s(I)
_cod_data_source_file deposit.cif
_cod_data_source_block jw1197
_cod_depositor_comments
;
The following automatic conversions were performed:

'_symmetry_cell_setting' value 'Triclinic' changed to 'triclinic'
according to the built-in table from CIF Core dictionary named
'cif_core.dic' version 2.4.1 from 2010-06-29.

'_geom_bond_publ_flag'
value 'Y' changed to 'y' according to the built-in table from CIF
Core dictionary named 'cif_core.dic' version 2.4.1 from 2010-06-29
(31 time).

'_geom_angle_publ_flag' value 'Y' changed to 'y'
according to the built-in table from CIF Core dictionary named
'cif_core.dic' version 2.4.1 from 2010-06-29 (40
times).

'_geom_torsion_publ_flag' value 'Y' changed to 'y' according
to the built-in table from CIF Core dictionary named 'cif_core.dic'
version 2.4.1 from 2010-06-29 (48 times).

Automatic conversion script
Id: cif_fix_values 1715 2011-07-08 13:25:40Z adriana 
;
_cod_original_cell_volume 952.80(12)
_cod_original_sg_symbol_H-M P-1
_cod_database_code 4500014

loop_
_symmetry_equiv_pos_as_xyz
'x, y, z'
'-x, -y, -z'

loop_
_atom_site_label
_atom_site_type_symbol
_atom_site_fract_x
_atom_site_fract_y
_atom_site_fract_z
_atom_site_U_iso_or_equiv
_atom_site_adp_type
_atom_site_occupancy
_atom_site_symmetry_multiplicity
_atom_site_calc_flag
_atom_site_refinement_flags
C1 C 0.1678(3) -0.2647(2) 0.27340(17) 0.0210(5) Uani 1 1 d .
H1 H 0.1027 -0.2918 0.2271 0.025 Uiso 1 1 calc R
C2 C 0.1704(2) -0.12530(19) 0.24355(17) 0.0179(4) Uani 1 1 d .
H2 H 0.1083 -0.0587 0.1787 0.021 Uiso 1 1 calc R
C3 C 0.2656(2) -0.08356(18) 0.31006(17) 0.0150(4) Uani 1 1 d .
C4 C 0.3523(2) -0.18569(19) 0.40512(17) 0.0174(4) Uani 1 1 d .
H4 H 0.4171 -0.1613 0.4535 0.021 Uiso 1 1 calc R
C5 C 0.3421(2) -0.32254(19) 0.42740(17) 0.0202(5) Uani 1 1 d .
H5 H 0.4029 -0.3916 0.4917 0.024 Uiso 1 1 calc R
C6 C 0.2781(2) 0.06360(18) 0.28173(17) 0.0152(4) Uani 1 1 d .
C7 C 0.3014(2) 0.25686(19) 0.15212(17) 0.0157(4) Uani 1 1 d .
C8 C 0.2895(2) 0.25684(19) 0.33761(17) 0.0157(4) Uani 1 1 d .
N1 N 0.2513(2) -0.36423(16) 0.36358(15) 0.0225(4) Uani 1 1 d .
N2 N 0.28807(19) 0.12261(15) 0.17279(14) 0.0167(4) Uani 1 1 d .
N3 N 0.29966(19) 0.32887(15) 0.23095(14) 0.0161(4) Uani 1 1 d .
N4 N 0.27997(19) 0.12141(15) 0.36836(14) 0.0157(4) Uani 1 1 d .
N5 N 0.3163(2) 0.31987(16) 0.04502(14) 0.0203(4) Uani 1 1 d .
H5A H 0.3246 0.4068 0.0274 0.024 Uiso 1 1 calc R
H5B H 0.3177 0.2747 -0.0083 0.024 Uiso 1 1 calc R
N6 N 0.2879(2) 0.32300(15) 0.41999(14) 0.0179(4) Uani 1 1 d .
H6A H 0.2934 0.4109 0.4036 0.021 Uiso 1 1 calc R
H6B H 0.2814 0.2787 0.4907 0.021 Uiso 1 1 calc R
C9 C 0.3658(3) 0.56686(19) 0.74778(17) 0.0202(5) Uani 1 1 d .
H9 H 0.4490 0.5939 0.7776 0.024 Uiso 1 1 calc R
C10 C 0.3813(2) 0.42210(19) 0.77233(17) 0.0176(4) Uani 1 1 d .
H10 H 0.4713 0.3521 0.8201 0.021 Uiso 1 1 calc R
C11 C 0.2634(2) 0.38052(19) 0.72612(17) 0.0153(4) Uani 1 1 d .
C12 C 0.1337(2) 0.48694(19) 0.65637(17) 0.0180(4) Uani 1 1 d .
H12 H 0.0530 0.4625 0.6211 0.022 Uiso 1 1 calc R
C13 C 0.1256(2) 0.62946(19) 0.63972(18) 0.0202(5) Uani 1 1 d .
H13 H 0.0345 0.7021 0.5944 0.024 Uiso 1 1 calc R
C14 C 0.2730(2) 0.22671(18) 0.75374(16) 0.0144(4) Uani 1 1 d .
C15 C 0.2985(2) 0.02194(18) 0.88653(17) 0.0152(4) Uani 1 1 d .
C16 C 0.2579(2) 0.03151(18) 0.70176(17) 0.0155(4) Uani 1 1 d .
N7 N 0.2379(2) 0.67067(15) 0.68347(14) 0.0199(4) Uani 1 1 d .
N8 N 0.25224(19) 0.17209(15) 0.66894(14) 0.0166(4) Uani 1 1 d .
N9 N 0.27843(19) -0.04723(15) 0.80962(14) 0.0168(4) Uani 1 1 d .
N10 N 0.29855(19) 0.15995(15) 0.86287(14) 0.0167(4) Uani 1 1 d .
N11 N 0.2408(2) -0.03025(16) 0.62109(14) 0.0206(4) Uani 1 1 d .
H11A H 0.2430 -0.1204 0.6385 0.025 Uiso 1 1 calc R
H11B H 0.2272 0.0189 0.5502 0.025 Uiso 1 1 calc R
N12 N 0.3176(2) -0.04838(16) 0.99498(14) 0.0209(4) Uani 1 1 d .
H12A H 0.3168 -0.1377 1.0148 0.025 Uiso 1 1 calc R
H12B H 0.3309 -0.0055 1.0467 0.025 Uiso 1 1 calc R
O20 O 0.26685(18) -0.32211(14) 0.97278(14) 0.0267(4) Uani 1 1 d .
H20 H 0.2849 -0.2691 0.9125 0.040 Uiso 1 1 calc R
C21 C 0.0936(3) -0.3075(2) 0.9764(2) 0.0338(6) Uani 1 1 d .
H21A H 0.0725 -0.3693 1.0467 0.051 Uiso 1 1 calc R
H21B H 0.0622 -0.3362 0.9119 0.051 Uiso 1 1 calc R
H21C H 0.0262 -0.2067 0.9731 0.051 Uiso 1 1 calc R

loop_
_atom_site_aniso_label
_atom_site_aniso_U_11
_atom_site_aniso_U_22
_atom_site_aniso_U_33
_atom_site_aniso_U_23
_atom_site_aniso_U_13
_atom_site_aniso_U_12
C1 0.0278(11) 0.0212(10) 0.0194(13) -0.0075(8) 0.0043(9) -0.0139(9)
C2 0.0213(10) 0.0198(10) 0.0141(12) -0.0059(8) 0.0022(8) -0.0077(8)
C3 0.0163(10) 0.0119(9) 0.0167(12) -0.0059(7) 0.0038(8) -0.0032(7)
C4 0.0202(10) 0.0158(10) 0.0152(12) -0.0069(8) 0.0029(8) -0.0028(8)
C5 0.0264(11) 0.0139(9) 0.0157(12) -0.0025(7) 0.0056(9) -0.0020(8)
C6 0.0142(9) 0.0144(9) 0.0165(12) -0.0039(8) -0.0021(8) -0.0035(7)
C7 0.0176(10) 0.0148(9) 0.0146(12) -0.0031(7) -0.0014(8) -0.0053(7)
C8 0.0154(10) 0.0133(9) 0.0177(12) -0.0044(7) -0.0032(8) -0.0029(7)
N1 0.0318(10) 0.0162(8) 0.0222(11) -0.0078(7) 0.0074(8) -0.0102(7)
N2 0.0193(9) 0.0130(8) 0.0182(10) -0.0029(6) -0.0028(7) -0.0059(7)
N3 0.0217(9) 0.0132(8) 0.0145(10) -0.0028(6) -0.0014(7) -0.0073(7)
N4 0.0193(9) 0.0125(8) 0.0159(10) -0.0035(6) -0.0019(7) -0.0056(6)
N5 0.0336(10) 0.0147(8) 0.0150(10) -0.0030(6) 0.0008(7) -0.0116(7)
N6 0.0299(10) 0.0117(8) 0.0147(10) -0.0022(6) -0.0017(7) -0.0109(7)
C9 0.0274(11) 0.0208(10) 0.0184(12) -0.0083(8) 0.0047(9) -0.0137(8)
C10 0.0207(10) 0.0168(10) 0.0161(12) -0.0044(7) 0.0006(8) -0.0070(8)
C11 0.0200(10) 0.0138(9) 0.0137(11) -0.0060(7) 0.0041(8) -0.0065(8)
C12 0.0212(10) 0.0153(9) 0.0190(12) -0.0047(8) 0.0014(8) -0.0077(8)
C13 0.0242(11) 0.0140(9) 0.0209(12) -0.0040(8) 0.0045(9) -0.0048(8)
C14 0.0153(9) 0.0137(9) 0.0156(12) -0.0058(7) 0.0014(8) -0.0051(7)
C15 0.0176(10) 0.0117(9) 0.0158(11) -0.0030(7) -0.0004(8) -0.0042(7)
C16 0.0179(10) 0.0111(9) 0.0184(12) -0.0030(7) -0.0001(8) -0.0060(7)
N7 0.0278(10) 0.0136(8) 0.0211(11) -0.0054(7) 0.0056(8) -0.0104(7)
N8 0.0215(9) 0.0132(8) 0.0163(10) -0.0044(6) -0.0006(7) -0.0065(7)
N9 0.0216(9) 0.0133(8) 0.0161(10) -0.0041(6) -0.0011(7) -0.0060(7)
N10 0.0213(9) 0.0130(8) 0.0172(10) -0.0046(6) -0.0010(7) -0.0066(6)
N11 0.0382(10) 0.0110(8) 0.0153(10) -0.0028(6) -0.0014(8) -0.0114(7)
N12 0.0355(10) 0.0131(8) 0.0161(10) -0.0034(6) -0.0029(8) -0.0101(7)
O20 0.0316(9) 0.0252(8) 0.0251(10) -0.0057(6) 0.0011(7) -0.0122(6)
C21 0.0297(13) 0.0360(13) 0.0334(16) -0.0092(10) 0.0003(11) -0.0072(10)

loop_
_atom_type_symbol
_atom_type_description
_atom_type_scat_dispersion_real
_atom_type_scat_dispersion_imag
_atom_type_scat_source
C C 0.0181 0.0091 'International Tables Vol C Tables 4.2.6.8 and 6.1.1.4'
H H 0.0000 0.0000 'International Tables Vol C Tables 4.2.6.8 and 6.1.1.4'
N N 0.0311 0.0180 'International Tables Vol C Tables 4.2.6.8 and 6.1.1.4'
O O 0.0492 0.0322 'International Tables Vol C Tables 4.2.6.8 and 6.1.1.4'

loop_
_geom_angle_atom_site_label_1
_geom_angle_atom_site_label_2
_geom_angle_atom_site_label_3
_geom_angle
_geom_angle_publ_flag
N1 C1 C2 123.95(18) y
N1 C1 H1 118 ?
C2 C1 H1 118 ?
C1 C2 C3 118.93(18) y
C1 C2 H2 120.5 ?
C3 C2 H2 120.5 ?
C2 C3 C4 117.87(16) y
C2 C3 C6 122.06(17) y
C4 C3 C6 120.07(17) y
C5 C4 C3 118.72(18) y
C5 C4 H4 120.6 ?
C3 C4 H4 120.6 ?
N1 C5 C4 123.93(18) y
N1 C5 H5 118 ?
C4 C5 H5 118 ?
N2 C6 N4 127.15(16) y
N2 C6 C3 116.53(17) y
N4 C6 C3 116.31(17) y
N5 C7 N3 118.34(16) y
N5 C7 N2 116.65(17) y
N3 C7 N2 125.01(17) y
N6 C8 N3 117.80(16) y
N6 C8 N4 117.21(17) y
N3 C8 N4 124.99(17) y
C1 N1 C5 116.59(16) y
C6 N2 C7 113.85(16) y
C7 N3 C8 115.06(15) y
C6 N4 C8 113.89(16) y
C7 N5 H5A 120 ?
C7 N5 H5B 120 ?
H5A N5 H5B 120 ?
C8 N6 H6A 120 ?
C8 N6 H6B 120 ?
H6A N6 H6B 120 ?
N7 C9 C10 122.74(17) y
N7 C9 H9 118.6 ?
C10 C9 H9 118.6 ?
C9 C10 C11 119.19(17) y
C9 C10 H10 120.4 ?
C11 C10 H10 120.4 ?
C10 C11 C12 118.38(16) y
C10 C11 C14 120.57(16) y
C12 C11 C14 121.02(16) y
C13 C12 C11 118.22(17) y
C13 C12 H12 120.9 ?
C11 C12 H12 120.9 ?
N7 C13 C12 123.92(17) y
N7 C13 H13 118 ?
C12 C13 H13 118 ?
N8 C14 N10 127.41(16) y
N8 C14 C11 117.52(17) y
N10 C14 C11 115.06(16) y
N12 C15 N9 118.32(16) y
N12 C15 N10 116.47(17) y
N9 C15 N10 125.21(17) y
N11 C16 N9 118.36(16) y
N11 C16 N8 116.98(17) y
N9 C16 N8 124.66(17) y
C13 N7 C9 117.48(15) y
C14 N8 C16 113.90(16) y
C15 N9 C16 114.89(15) y
C14 N10 C15 113.90(16) y
C16 N11 H11A 120 ?
C16 N11 H11B 120 ?
H11A N11 H11B 120 ?
C15 N12 H12A 120 ?
C15 N12 H12B 120 ?
H12A N12 H12B 120 ?
C21 O20 H20 109.5 ?
O20 C21 H21A 109.5 ?
O20 C21 H21B 109.5 ?
H21A C21 H21B 109.5 ?
O20 C21 H21C 109.5 ?
H21A C21 H21C 109.5 ?
H21B C21 H21C 109.5 ?

loop_
_geom_bond_atom_site_label_1
_geom_bond_atom_site_label_2
_geom_bond_distance
_geom_bond_publ_flag
C1 N1 1.337(2) y
C1 C2 1.377(2) y
C1 H1 0.95 ?
C2 C3 1.393(3) y
C2 H2 0.95 ?
C3 C4 1.396(3) y
C3 C6 1.484(2) y
C4 C5 1.377(3) y
C4 H4 0.95 ?
C5 N1 1.344(3) y
C5 H5 0.95 ?
C6 N2 1.331(2) y
C6 N4 1.332(2) y
C7 N5 1.329(2) y
C7 N3 1.339(2) y
C7 N2 1.363(2) y
C8 N6 1.335(3) y
C8 N3 1.344(2) y
C8 N4 1.360(2) y
N5 H5a 0.88 ?
N5 H5b 0.88 ?
N6 H6a 0.88 ?
N6 H6b 0.88 ?
C9 N7 1.345(2) y
C9 C10 1.385(2) y
C9 H9 0.95 ?
C10 C11 1.391(3) y
C10 H10 0.95 ?
C11 C12 1.393(3) y
C11 C14 1.487(2) y
C12 C13 1.387(2) y
C12 H12 0.95 ?
C13 N7 1.334(2) y
C13 H13 0.95 ?
C14 N8 1.331(2) y
C14 N10 1.332(2) y
C15 N12 1.332(2) y
C15 N9 1.348(2) y
C15 N10 1.357(2) y
C16 N11 1.326(2) y
C16 N9 1.350(2) y
C16 N8 1.367(2) y
N11 H11a 0.88 ?
N11 H11b 0.88 ?
N12 H12a 0.88 ?
N12 H12b 0.88 ?
O20 C21 1.417(3) y
O20 H20 0.84 ?
C21 H21a 0.98 ?
C21 H21b 0.98 ?
C21 H21c 0.98 ?

loop_
_geom_hbond_atom_site_label_D
_geom_hbond_atom_site_label_H
_geom_hbond_atom_site_label_A
_geom_hbond_distance_DH
_geom_hbond_distance_HA
_geom_hbond_distance_DA
_geom_hbond_angle_DHA
_geom_hbond_site_symmetry_A
N5 H5A O20 0.88 2.54 3.402(2) 165.3 1_564
N5 H5B N10 0.88 2.21 3.090(2) 174.8 1_554
N6 H6A N1 0.88 2.12 2.986(2) 168.1 1_565
N6 H6B N8 0.88 2.22 3.104(2) 177.4 .
N11 H11A N7 0.88 2.07 2.947(2) 177.3 1_545
N11 H11B N4 0.88 2.3 3.152(2) 162.5 .
N12 H12A O20 0.88 2.22 3.019(2) 150.1 .
N12 H12B N2 0.88 2.19 3.045(2) 164.2 1_556
O20 H20 N9 0.84 2.28 3.033(2) 149.9 .

loop_
_geom_torsion_atom_site_label_1
_geom_torsion_atom_site_label_2
_geom_torsion_atom_site_label_3
_geom_torsion_atom_site_label_4
_geom_torsion
_geom_torsion_publ_flag
N1 C1 C2 C3 0.2(3) y
C1 C2 C3 C4 -0.8(3) y
C1 C2 C3 C6 178.43(17) y
C2 C3 C4 C5 1.1(3) y
C6 C3 C4 C5 -178.15(18) y
C3 C4 C5 N1 -0.9(3) y
C2 C3 C6 N2 -38.7(3) y
C4 C3 C6 N2 140.55(19) y
C2 C3 C6 N4 142.01(19) y
C4 C3 C6 N4 -38.8(3) y
C2 C1 N1 C5 0.1(3) y
C4 C5 N1 C1 0.3(3) y
N4 C6 N2 C7 0.0(3) y
C3 C6 N2 C7 -179.22(15) y
N5 C7 N2 C6 178.29(16) y
N3 C7 N2 C6 -2.1(3) y
N5 C7 N3 C8 -178.05(16) y
N2 C7 N3 C8 2.4(3) y
N6 C8 N3 C7 179.77(16) y
N4 C8 N3 C7 -0.6(3) y
N2 C6 N4 C8 1.5(3) y
C3 C6 N4 C8 -179.25(15) y
N6 C8 N4 C6 178.45(15) y
N3 C8 N4 C6 -1.2(3) y
N7 C9 C10 C11 2.1(3) y
C9 C10 C11 C12 0.1(3) y
C9 C10 C11 C14 -177.98(18) y
C10 C11 C12 C13 -2.2(3) y
C14 C11 C12 C13 175.89(18) y
C11 C12 C13 N7 2.3(3) y
C10 C11 C14 N8 -135.2(2) y
C12 C11 C14 N8 46.7(3) y
C10 C11 C14 N10 46.1(3) y
C12 C11 C14 N10 -131.9(2) y
C12 C13 N7 C9 -0.2(3) y
C10 C9 N7 C13 -2.0(3) y
N10 C14 N8 C16 0.4(3) y
C11 C14 N8 C16 -178.14(15) y
N11 C16 N8 C14 -178.93(17) y
N9 C16 N8 C14 1.5(3) y
N12 C15 N9 C16 179.22(16) y
N10 C15 N9 C16 0.3(3) y
N11 C16 N9 C15 178.65(17) y
N8 C16 N9 C15 -1.8(3) y
N8 C14 N10 C15 -1.6(3) y
C11 C14 N10 C15 176.91(15) y
N12 C15 N10 C14 -177.70(17) y
N9 C15 N10 C14 1.3(3) y

loop_
_cod_related_entry_id
_cod_related_entry_database
_cod_related_entry_code
1 ChemSpider 30661268
